data_2014952
loop_
_publ_author_name
'Foces-Foces, C.'
'Rodr\'iguez, M. L.'
'Febles, M.'
'P\'erez, C.'
'Mart\'in, J. D.'

_publ_section_title
;
 Supramolecular aggregation of two hydroxycarboxylic acid derivatives
;
_journal_issue 5
_journal_name_full 'Acta Crystallographica Section C'
_journal_page_first o339
_journal_page_last o342
_journal_paper_doi 10.1107/S0108270105010267
_journal_volume 61
_journal_year 2005
_chemical_formula_iupac 'C13 H20 O4'
_chemical_formula_moiety 'C13 H20 O4'
_chemical_formula_sum 'C13 H20 O4'
_chemical_formula_weight 240.29
_chemical_melting_point 426.5(5)
_chemical_name_systematic
;
1-(hydroxymethyl)-7-oxaspiro[bicyclo[3.2.1]octane-6,1'-cyclopentane]-5-
carboxylic acid
;
_space_group_IT_number 14
_symmetry_cell_setting monoclinic
_symmetry_space_group_name_Hall '-P 2ybc'
_symmetry_space_group_name_H-M 'P 1 21/c 1'
_atom_sites_solution_hydrogens geom
_atom_sites_solution_primary direct
_atom_sites_solution_secondary difmap
_audit_creation_method SHELXL97
_cell_angle_alpha 90.00
_cell_angle_beta 94.207(10)
_cell_angle_gamma 90.00
_cell_formula_units_Z 4
_cell_length_a 10.850(3)
_cell_length_b 7.050(2)
_cell_length_c 15.790(5)
_cell_measurement_reflns_used 2589
_cell_measurement_temperature 170(2)
_cell_measurement_theta_max 27.0
_cell_measurement_theta_min 1.88
_cell_volume 1204.6(6)
_computing_cell_refinement 'HKL DENZO and SCALEPACK (Otwinowski & Minor 1997)'
_computing_data_collection 'KappaCCD Server Software (Nonius, 2000)'
_computing_data_reduction 'HKL DENZO and SCALEPACK'
_computing_molecular_graphics 'Xtal3.6 (Hall <i>et al.</i>, 1999) and PLATON (Spek, 2003)'
_computing_publication_material 'SHELXL97, WinGX (Farrugia, 1999) and PLATON'
_computing_structure_refinement 'SHELXL97 (Sheldrick, 1997)'
_computing_structure_solution 'SIR97 (Altomare <i>et al.</i>, 1999)'
_diffrn_ambient_temperature 170(2)
_diffrn_detector_area_resol_mean 9
_diffrn_measured_fraction_theta_full 0.987
_diffrn_measured_fraction_theta_max 0.987
_diffrn_measurement_device '95mm CCD camera on \k-goniostat'
_diffrn_measurement_device_type 'Nonius KappaCCD'
_diffrn_measurement_method '\f and \w'
_diffrn_radiation_monochromator 'horizontally mounted graphite crystal'
_diffrn_radiation_source 'fine-focus sealed tube'
_diffrn_radiation_type MoK\a
_diffrn_radiation_wavelength 0.71073
_diffrn_reflns_av_R_equivalents 0.0000
_diffrn_reflns_av_sigmaI/netI 0.0266
_diffrn_reflns_limit_h_max 13
_diffrn_reflns_limit_h_min 0
_diffrn_reflns_limit_k_max 8
_diffrn_reflns_limit_k_min 0
_diffrn_reflns_limit_l_max 20
_diffrn_reflns_limit_l_min -20
_diffrn_reflns_number 2589
_diffrn_reflns_theta_full 27.00
_diffrn_reflns_theta_max 27.00
_diffrn_reflns_theta_min 1.88
_exptl_absorpt_coefficient_mu 0.097
_exptl_absorpt_correction_type none
_exptl_crystal_colour colourless
_exptl_crystal_density_diffrn 1.325
_exptl_crystal_density_meas ?
_exptl_crystal_density_method 'not measured'
_exptl_crystal_description sphere
_exptl_crystal_F_000 520
_exptl_crystal_size_max 0.50
_exptl_crystal_size_mid 0.50
_exptl_crystal_size_min 0.45
_exptl_crystal_size_rad 0.48
_refine_diff_density_max 0.399
_refine_diff_density_min -0.310
_refine_ls_extinction_coef 0.20(2)
_refine_ls_extinction_expression Fc^*^=kFc[1+0.001xFc^2^\l^3^/sin(2\q)]^-1/4^
_refine_ls_extinction_method 'SHELXL97 (Sheldrick, 1997)'
_refine_ls_goodness_of_fit_ref 1.046
_refine_ls_hydrogen_treatment constr
_refine_ls_matrix_type full
_refine_ls_number_parameters 169
_refine_ls_number_reflns 2589
_refine_ls_number_restraints 4
_refine_ls_restrained_S_all 1.046
_refine_ls_R_factor_all 0.0545
_refine_ls_R_factor_gt 0.0490
_refine_ls_shift/su_max 0.001
_refine_ls_shift/su_mean 0.000
_refine_ls_structure_factor_coef Fsqd
_refine_ls_weighting_details 'calc w = 1/[\s^2^(Fo^2^)+(0.111P)^2^+0.2862P] where P=(Fo^2^+2Fc^2^)/3'
_refine_ls_weighting_scheme calc
_refine_ls_wR_factor_gt 0.1430
_refine_ls_wR_factor_ref 0.1535
_reflns_number_gt 2377
_reflns_number_total 2589
_reflns_threshold_expression I>2\s(I)
_cod_data_source_file tr1124.cif
_cod_data_source_block II
_cod_depositor_comments
;
The following automatic conversions were performed:
'_symmetry_cell_setting' value 'Monoclinic' changed to 'monoclinic'
according to '/home/saulius/struct/CIF-dictionaries/cif_core.dic'
dictionary named 'cif_core.dic' version 2.4.1 from 2010-06-29.

Automatic conversion script
Id: cif_fix_enum 1527 2010-12-29 10:47:43Z saulius 

The following automatic conversions were performed:

'_chemical_melting_point' value '426-427' was changed to '426.5(5)' -
the average value was taken and precision was estimated.

Automatic conversion script
Id: cif_fix_values 1646 2011-03-28 12:23:43Z adriana 

The following automatic conversions were performed:

'_chemical_melting_point' value '426-427' was changed to '426.5(5)' -
the average value was taken and precision was
estimated.

'_symmetry_cell_setting' value 'Monoclinic' changed to
'monoclinic' according to
/home/saulius/struct/CIF-dictionaries/cif_core.dic dictionary named
'cif_core.dic' version 2.4.1 from 2010-06-29.

Automatic conversion script
Id: cif_fix_values 1715 2011-07-08 13:25:40Z adriana 

The following automatic conversions were performed:

'_exptl_crystal_density_meas' value 'not measured' was changed to '?'
- the value is perceived as not measured.

Automatic conversion script
Id: cif_fix_values 3008 2015-01-20 13:52:24Z robertas 
;
_cod_original_sg_symbol_H-M 'P 21/c'
_cod_database_code 2014952
_cod_database_fobs_code 2014952

loop_
_symmetry_equiv_pos_as_xyz
'x, y, z'
'-x, y+1/2, -z+1/2'
'-x, -y, -z'
'x, -y-1/2, z-1/2'

loop_
_atom_site_label
_atom_site_fract_x
_atom_site_fract_y
_atom_site_fract_z
_atom_site_U_iso_or_equiv
_atom_site_adp_type
_atom_site_calc_flag
_atom_site_refinement_flags
_atom_site_occupancy
_atom_site_disorder_assembly
_atom_site_disorder_group
_atom_site_type_symbol
O1 0.13635(8) 0.30263(13) 0.21188(5) 0.0167(3) Uani d . 1 . . O
O2 -0.03979(10) 0.60592(14) 0.15469(7) 0.0257(3) Uani d . 1 . . O
H2 -0.0746 0.6534 0.1955 0.031 Uiso calc R 1 . . H
O4 0.34127(10) 0.53952(16) 0.00803(7) 0.0319(3) Uani d . 1 . . O
H4 0.4068 0.5750 -0.0124 0.038 Uiso calc PR 0.59(3) . . H
O3 0.46810(10) 0.31811(17) 0.06462(8) 0.0354(3) Uani d . 1 . . O
H3 0.5168 0.3722 0.0334 0.042 Uiso calc PR 0.41(3) . . H
C1 0.05326(11) 0.29888(17) 0.13460(8) 0.0153(3) Uani d . 1 . . C
C2 0.02615(12) 0.09101(18) 0.11289(8) 0.0202(3) Uani d . 1 . . C
H2A -0.0216 0.0829 0.0571 0.024 Uiso calc R 1 . . H
H2B -0.0245 0.0350 0.1562 0.024 Uiso calc R 1 . . H
C3 0.14693(13) -0.02116(19) 0.10985(9) 0.0221(3) Uani d . 1 . . C
H3A 0.1294 -0.1404 0.0781 0.027 Uiso calc R 1 . . H
H3B 0.1770 -0.0557 0.1685 0.027 Uiso calc R 1 . . H
C4 0.25003(12) 0.08583(19) 0.06831(9) 0.0210(3) Uani d . 1 . . C
H4A 0.2363 0.0749 0.0058 0.025 Uiso calc R 1 . . H
H4B 0.3304 0.0257 0.0856 0.025 Uiso calc R 1 . . H
C5 0.25576(11) 0.29843(18) 0.09305(8) 0.0164(3) Uani d . 1 . . C
C6 0.12997(11) 0.38679(17) 0.06746(8) 0.0159(3) Uani d . 1 . . C
H6A 0.1323 0.5269 0.0717 0.019 Uiso calc R 1 . . H
H6B 0.0991 0.3492 0.0093 0.019 Uiso calc R 1 . . H
C7 0.36254(12) 0.39101(19) 0.05278(8) 0.0191(3) Uani d . 1 . . C
C8 -0.06329(12) 0.40772(18) 0.15102(8) 0.0190(3) Uani d . 1 . . C
H8A -0.1280 0.3809 0.1051 0.023 Uiso calc R 1 . . H
H8B -0.0941 0.3652 0.2054 0.023 Uiso calc R 1 . . H
C9 0.26348(11) 0.33108(18) 0.19093(8) 0.0166(3) Uani d . 1 A . C
C10 0.34971(13) 0.2026(2) 0.24727(9) 0.0240(4) Uani d D 1 . . C
H10A 0.4190 0.1569 0.2152 0.029 Uiso calc PR 0.58(2) A 1 H
H10B 0.3039 0.0915 0.2669 0.029 Uiso calc PR 0.58(2) A 1 H
H10C 0.3135 0.0746 0.2524 0.029 Uiso calc PR 0.42(2) A 2 H
H10D 0.4314 0.1906 0.2236 0.029 Uiso calc PR 0.42(2) A 2 H
C11A 0.3987(8) 0.3238(7) 0.3234(4) 0.0363(14) Uani d PD 0.58(2) A 1 C
H11A 0.3857 0.2583 0.3774 0.044 Uiso calc PR 0.58(2) A 1 H
H11B 0.4881 0.3491 0.3208 0.044 Uiso calc PR 0.58(2) A 1 H
C11B 0.3616(11) 0.3029(7) 0.3336(3) 0.039(2) Uani d PD 0.42(2) A 2 C
H11C 0.3062 0.2437 0.3731 0.046 Uiso calc PR 0.42(2) A 2 H
H11D 0.4477 0.2952 0.3590 0.046 Uiso calc PR 0.42(2) A 2 H
C12 0.32478(14) 0.5097(2) 0.31658(10) 0.0301(4) Uani d D 1 . . C
H12A 0.2463 0.4989 0.3444 0.036 Uiso calc PR 0.58(2) A 1 H
H12B 0.3734 0.6172 0.3418 0.036 Uiso calc PR 0.58(2) A 1 H
H12C 0.2490 0.5410 0.3450 0.036 Uiso calc PR 0.42(2) A 2 H
H12D 0.3918 0.5958 0.3385 0.036 Uiso calc PR 0.42(2) A 2 H
C13 0.30171(13) 0.5316(2) 0.22038(9) 0.0233(3) Uani d . 1 A . C
H13A 0.3776 0.5729 0.1944 0.028 Uiso calc R 1 . . H
H13B 0.2349 0.6242 0.2059 0.028 Uiso calc R 1 . . H

loop_
_atom_site_aniso_label
_atom_site_aniso_U_11
_atom_site_aniso_U_22
_atom_site_aniso_U_33
_atom_site_aniso_U_12
_atom_site_aniso_U_13
_atom_site_aniso_U_23
O1 0.0141(5) 0.0224(5) 0.0139(5) -0.0020(3) 0.0023(3) 0.0016(3)
O2 0.0316(6) 0.0197(5) 0.0276(6) 0.0021(4) 0.0138(4) -0.0031(4)
O4 0.0238(6) 0.0341(6) 0.0387(7) 0.0003(4) 0.0094(5) 0.0193(5)
O3 0.0179(5) 0.0423(7) 0.0474(7) 0.0055(4) 0.0126(5) 0.0194(5)
C1 0.0154(6) 0.0179(6) 0.0128(6) -0.0009(4) 0.0013(4) 0.0003(4)
C2 0.0210(7) 0.0185(7) 0.0214(7) -0.0031(5) 0.0037(5) -0.0020(5)
C3 0.0250(7) 0.0159(6) 0.0261(7) 0.0001(5) 0.0059(5) -0.0006(5)
C4 0.0225(7) 0.0191(7) 0.0220(7) 0.0038(5) 0.0069(5) -0.0002(5)
C5 0.0148(6) 0.0188(6) 0.0160(6) 0.0014(4) 0.0037(5) 0.0030(4)
C6 0.0159(6) 0.0175(6) 0.0147(6) 0.0012(4) 0.0038(5) 0.0022(4)
C7 0.0174(6) 0.0227(7) 0.0176(6) 0.0013(5) 0.0046(5) 0.0033(5)
C8 0.0172(6) 0.0203(7) 0.0198(6) 0.0002(5) 0.0043(5) -0.0005(5)
C9 0.0142(6) 0.0198(7) 0.0160(6) -0.0011(4) 0.0037(5) 0.0022(4)
C10 0.0192(7) 0.0312(8) 0.0214(7) 0.0042(5) 0.0001(5) 0.0053(5)
C11A 0.040(3) 0.041(2) 0.0254(19) 0.0053(17) -0.0117(19) 0.0020(15)
C11B 0.032(4) 0.062(4) 0.021(2) 0.003(2) -0.005(2) 0.002(2)
C12 0.0248(8) 0.0409(9) 0.0243(8) -0.0052(6) -0.0003(6) -0.0076(6)
C13 0.0216(7) 0.0244(7) 0.0238(7) -0.0058(5) 0.0012(5) -0.0017(5)

loop_
_atom_type_symbol
_atom_type_description
_atom_type_scat_dispersion_real
_atom_type_scat_dispersion_imag
_atom_type_scat_source
C C 0.0033 0.0016 'International Tables Vol C Tables 4.2.6.8 and 6.1.1.4'
H H 0.0000 0.0000 'International Tables Vol C Tables 4.2.6.8 and 6.1.1.4'
O O 0.0106 0.0060 'International Tables Vol C Tables 4.2.6.8 and 6.1.1.4'

loop_
_geom_angle_atom_site_label_1
_geom_angle_atom_site_label_2
_geom_angle_atom_site_label_3
_geom_angle
_geom_angle_publ_flag
C9 O1 C1 110.43(9) ?
C8 O2 H2 109.5 ?
C7 O4 H4 109.5 ?
C7 O3 H3 109.5 ?
O1 C1 C8 108.57(10) ?
O1 C1 C6 103.76(10) ?
C8 C1 C6 114.64(10) ?
O1 C1 C2 107.52(10) ?
C8 C1 C2 111.96(10) ?
C6 C1 C2 109.83(10) ?
C1 C2 C3 110.51(10) ?
C1 C2 H2A 109.5 ?
C3 C2 H2A 109.5 ?
C1 C2 H2B 109.5 ?
C3 C2 H2B 109.5 ?
H2A C2 H2B 108.1 ?
C2 C3 C4 114.26(11) ?
C2 C3 H3A 108.7 ?
C4 C3 H3A 108.7 ?
C2 C3 H3B 108.7 ?
C4 C3 H3B 108.7 ?
H3A C3 H3B 107.6 ?
C3 C4 C5 112.61(10) ?
C3 C4 H4A 109.1 ?
C5 C4 H4A 109.1 ?
C3 C4 H4B 109.1 ?
C5 C4 H4B 109.1 ?
H4A C4 H4B 107.8 ?
C7 C5 C6 114.24(10) ?
C7 C5 C4 109.25(10) ?
C6 C5 C4 108.02(10) ?
C7 C5 C9 111.51(10) ?
C6 C5 C9 100.61(9) ?
C4 C5 C9 113.03(10) ?
C1 C6 C5 99.95(10) ?
C1 C6 H6A 111.8 ?
C5 C6 H6A 111.8 ?
C1 C6 H6B 111.8 ?
C5 C6 H6B 111.8 ?
H6A C6 H6B 109.5 ?
O3 C7 O4 122.98(12) ?
O3 C7 C5 118.70(10) yes
O4 C7 C5 118.40(10) yes
O2 C8 C1 110.79(10) ?
O2 C8 H8A 109.5 ?
C1 C8 H8A 109.5 ?
O2 C8 H8B 109.5 ?
C1 C8 H8B 109.5 ?
H8A C8 H8B 108.1 ?
O1 C9 C13 107.30(10) ?
O1 C9 C10 109.51(10) ?
C13 C9 C10 103.15(11) ?
O1 C9 C5 102.83(9) ?
C13 C9 C5 115.46(10) ?
C10 C9 C5 118.22(11) ?
C11B C10 C9 104.5(3) ?
C9 C10 C11A 106.60(17) ?
C11B C10 H10A 126.0 ?
C9 C10 H10A 110.4 ?
C11A C10 H10A 110.4 ?
C9 C10 H10B 110.4 ?
C11A C10 H10B 110.4 ?
H10A C10 H10B 108.6 ?
C11B C10 H10C 110.8 ?
C9 C10 H10C 110.8 ?
H10A C10 H10C 93.7 ?
C11B C10 H10D 110.8 ?
C9 C10 H10D 110.8 ?
H10B C10 H10D 122.3 ?
H10C C10 H10D 108.9 ?
C12 C11A C10 105.7(2) ?
C12 C11A H11A 110.6 ?
C10 C11A H11A 110.6 ?
C12 C11A H11B 110.6 ?
C10 C11A H11B 110.6 ?
H11A C11A H11B 108.7 ?
C12 C11B C10 106.2(3) ?
C12 C11B H11C 110.5 ?
C10 C11B H11C 110.5 ?
C12 C11B H11D 110.5 ?
C10 C11B H11D 110.5 ?
H11C C11B H11D 108.7 ?
C13 C12 C11B 107.0(2) ?
C13 C12 C11A 101.6(3) ?
C13 C12 H12A 111.4 ?
C11B C12 H12A 94.1 ?
C11A C12 H12A 111.4 ?
C13 C12 H12B 111.4 ?
C11B C12 H12B 122.3 ?
C11A C12 H12B 111.4 ?
H12A C12 H12B 109.3 ?
C13 C12 H12C 110.3 ?
C11B C12 H12C 110.3 ?
C11A C12 H12C 127.2 ?
H12B C12 H12C 94.7 ?
C13 C12 H12D 110.3 ?
C11B C12 H12D 110.3 ?
C11A C12 H12D 97.6 ?
H12A C12 H12D 121.7 ?
H12C C12 H12D 108.6 ?
C12 C13 C9 103.23(11) ?
C12 C13 H13A 111.1 ?
C9 C13 H13A 111.1 ?
C12 C13 H13B 111.1 ?
C9 C13 H13B 111.1 ?
H13A C13 H13B 109.1 ?

loop_
_geom_bond_atom_site_label_1
_geom_bond_atom_site_label_2
_geom_bond_site_symmetry_2
_geom_bond_distance
_geom_bond_publ_flag
O1 C9 . 1.4558(14) ?
O1 C1 . 1.4632(14) ?
O2 C8 . 1.4208(17) ?
O2 H2 . 0.8400 ?
O4 H4 . 0.8400 ?
O3 C7 . 1.257(2) yes
O4 C7 . 1.275(2) yes
O3 H3 . 0.8400 ?
C1 C8 . 1.5176(17) ?
C1 C6 . 1.5265(17) ?
C1 C2 . 1.5287(18) ?
C2 C3 . 1.5344(19) ?
C2 H2A . 0.9900 ?
C2 H2B . 0.9900 ?
C3 C4 . 1.5356(19) ?
C3 H3A . 0.9900 ?
C3 H3B . 0.9900 ?
C4 C5 . 1.5491(19) ?
C4 H4A . 0.9900 ?
C4 H4B . 0.9900 ?
C5 C7 . 1.5102(17) ?
C5 C6 . 1.5275(17) ?
C5 C9 . 1.5588(17) ?
C6 H6A . 0.9900 ?
C6 H6B . 0.9900 ?
C8 H8A . 0.9900 ?
C8 H8B . 0.9900 ?
C9 C13 . 1.5355(19) ?
C9 C10 . 1.5377(18) ?
C10 C11B . 1.533(4) ?
C10 C11A . 1.537(4) ?
C10 H10A . 0.9900 ?
C10 H10B . 0.9900 ?
C10 H10C . 0.9900 ?
C10 H10D . 0.9900 ?
C11A C12 . 1.536(4) ?
C11A H11A . 0.9900 ?
C11A H11B . 0.9900 ?
C11B C12 . 1.530(5) ?
C11B H11C . 0.9900 ?
C11B H11D . 0.9900 ?
C12 C13 . 1.529(2) ?
C12 H12A . 0.9900 ?
C12 H12B . 0.9900 ?
C12 H12C . 0.9900 ?
C12 H12D . 0.9900 ?
C13 H13A . 0.9900 ?
C13 H13B . 0.9900 ?

loop_
_geom_hbond_atom_site_label_D
_geom_hbond_atom_site_label_H
_geom_hbond_atom_site_label_A
_geom_hbond_site_symmetry_A
_geom_hbond_distance_DH
_geom_hbond_distance_HA
_geom_hbond_distance_DA
_geom_hbond_angle_DHA
_geom_hbond_publ_flag
O2 H2 O1 2 0.84 1.96 2.7900(10) 170 yes
O3 H3 O4 3_665 0.84 1.83 2.636(2) 162 yes
O4 H4 O3 3_665 0.84 1.80 2.636(2) 171 yes
C12 H12D O3 2_655 0.99 2.60 3.561(2) 163 yes

loop_
_geom_torsion_atom_site_label_1
_geom_torsion_atom_site_label_2
_geom_torsion_atom_site_label_3
_geom_torsion_atom_site_label_4
_geom_torsion
_geom_torsion_publ_flag
C9 O1 C1 C8 -139.28(10) ?
C9 O1 C1 C6 -16.93(12) ?
C9 O1 C1 C2 99.40(11) ?
O1 C1 C2 C3 -52.37(13) ?
C8 C1 C2 C3 -171.54(10) ?
C6 C1 C2 C3 59.91(13) ?
C1 C2 C3 C4 -40.09(15) ?
C2 C3 C4 C5 39.86(16) ?
C3 C4 C5 C7 177.59(11) ?
C3 C4 C5 C6 -57.59(14) ?
C3 C4 C5 C9 52.81(15) ?
O1 C1 C6 C5 39.50(11) ?
C8 C1 C6 C5 157.73(10) ?
C2 C1 C6 C5 -75.20(12) ?
C7 C5 C6 C1 -165.93(11) ?
C4 C5 C6 C1 72.29(12) ?
C9 C5 C6 C1 -46.36(11) ?
C6 C5 C7 O3 -174.24(12) ?
C4 C5 C7 O3 -53.13(17) ?
C9 C5 C7 O3 72.53(16) ?
C6 C5 C7 O4 5.56(18) ?
C4 C5 C7 O4 126.66(13) ?
C9 C5 C7 O4 -107.67(14) ?
O1 C1 C8 O2 72.76(12) yes
C6 C1 C8 O2 -42.72(14) ?
C2 C1 C8 O2 -168.69(10) ?
C1 O1 C9 C13 109.70(11) ?
C1 O1 C9 C10 -139.01(10) ?
C1 O1 C9 C5 -12.49(12) ?
C7 C5 C9 O1 158.29(10) ?
C6 C5 C9 O1 36.77(11) ?
C4 C5 C9 O1 -78.17(12) ?
C7 C5 C9 C13 41.78(14) ?
C6 C5 C9 C13 -79.74(12) ?
C4 C5 C9 C13 165.33(11) ?
C7 C5 C9 C10 -81.00(14) ?
C6 C5 C9 C10 157.49(11) ?
C4 C5 C9 C10 42.55(15) ?
O1 C9 C10 C11A -95.2(4) yes
O1 C9 C10 C11B -77.2(5) yes
C13 C9 C10 C11A 18.8(5) yes
C9 C10 C11A C12 8.4(7) yes
C10 C11A C12 C13 -32.3(6) yes
C11A C12 C13 C9 44.3(4) yes
C10 C9 C13 C12 -39.20(10) yes
C13 C9 C10 C11B 36.9(5) yes
C9 C10 C11B C12 -20.1(8) yes
C10 C11B C12 C13 -4.3(8) yes
C11B C12 C13 C9 27.0(5) yes
C5 C9 C10 C11B 165.6(5) ?
C5 C9 C10 C11A 147.5(4) ?
C11B C10 C11A C12 -77.3(9) ?
C11A C10 C11B C12 79.0(9) ?
C10 C11B C12 C11A -78.8(9) ?
C10 C11A C12 C11B 77.5(9) ?
O1 C9 C13 C12 76.38(12) ?
C5 C9 C13 C12 -169.68(11) ?
